data_7153596
loop_
_publ_author_name
'De Poli, Matteo'
'Clayden, Jonathan'

_publ_section_title
;
 Thionoglycine as a multifunctional spectroscopic reporter of screw-sense
 preference in helical foldamers.
;
_journal_issue 5
_journal_name_full 'Organic &amp; biomolecular chemistry'
_journal_page_first 836
_journal_page_last 843
_journal_paper_doi 10.1039/c3ob42167h
_journal_volume 12
_journal_year 2014
_chemical_absolute_configuration ad
_chemical_formula_sum 'C34 H53 N7 O9 S'
_chemical_formula_weight 735.89
_chemical_name_systematic
; 
 ? 
;
_space_group_IT_number 1
_symmetry_cell_setting triclinic
_symmetry_space_group_name_Hall 'P 1'
_symmetry_space_group_name_H-M 'P 1'
_atom_sites_solution_hydrogens geom
_atom_sites_solution_primary direct
_atom_sites_solution_secondary difmap
_audit_creation_method SHELXL-97
_cell_angle_alpha 89.612(2)
_cell_angle_beta 84.6750(10)
_cell_angle_gamma 78.797(2)
_cell_formula_units_Z 2
_cell_length_a 9.5005(2)
_cell_length_b 14.2234(3)
_cell_length_c 15.3975(3)
_cell_measurement_reflns_used 4151
_cell_measurement_temperature 150(2)
_cell_measurement_theta_max 69.89
_cell_measurement_theta_min 2.88
_cell_volume 2032.06(7)
_computing_cell_refinement 'Bruker SAINT'
_computing_data_collection 'Bruker APEX2'
_computing_data_reduction 'Bruker SAINT'
_computing_molecular_graphics 'Bruker SHELXTL'
_computing_publication_material 'Bruker SHELXTL'
_computing_structure_refinement 'SHELXL-97 (Sheldrick, 2008)'
_computing_structure_solution 'SHELXS-97 (Sheldrick, 2008)'
_diffrn_ambient_temperature 150(2)
_diffrn_measured_fraction_theta_full 0.942
_diffrn_measured_fraction_theta_max 0.930
_diffrn_measurement_device_type 'Bruker APEX-II CCD'
_diffrn_measurement_method '\f and \w scans'
_diffrn_radiation_monochromator graphite
_diffrn_radiation_source 'fine-focus sealed tube'
_diffrn_radiation_type CuK\a
_diffrn_radiation_wavelength 1.54178
_diffrn_reflns_av_R_equivalents 0.0446
_diffrn_reflns_av_sigmaI/netI 0.0528
_diffrn_reflns_limit_h_max 11
_diffrn_reflns_limit_h_min -11
_diffrn_reflns_limit_k_max 16
_diffrn_reflns_limit_k_min -17
_diffrn_reflns_limit_l_max 17
_diffrn_reflns_limit_l_min -18
_diffrn_reflns_number 13502
_diffrn_reflns_theta_full 66.60
_diffrn_reflns_theta_max 70.15
_diffrn_reflns_theta_min 4.26
_exptl_absorpt_coefficient_mu 1.182
_exptl_absorpt_correction_T_max 0.9011
_exptl_absorpt_correction_T_min 0.688175
_exptl_absorpt_correction_type multi-scan
_exptl_absorpt_process_details SADABS
_exptl_crystal_colour white
_exptl_crystal_density_diffrn 1.203
_exptl_crystal_density_method 'not measured'
_exptl_crystal_description block
_exptl_crystal_F_000 788
_exptl_crystal_size_max 0.23
_exptl_crystal_size_mid 0.19
_exptl_crystal_size_min 0.09
_refine_diff_density_max 0.273
_refine_diff_density_min -0.264
_refine_diff_density_rms 0.054
_refine_ls_abs_structure_details 'Flack H D (1983), Acta Cryst. A39, 876-881'
_refine_ls_abs_structure_Flack 0.09(2)
_refine_ls_extinction_method none
_refine_ls_goodness_of_fit_ref 1.049
_refine_ls_hydrogen_treatment constr
_refine_ls_matrix_type full
_refine_ls_number_parameters 943
_refine_ls_number_reflns 9113
_refine_ls_number_restraints 3
_refine_ls_restrained_S_all 1.049
_refine_ls_R_factor_all 0.0568
_refine_ls_R_factor_gt 0.0460
_refine_ls_shift/su_max 0.000
_refine_ls_shift/su_mean 0.000
_refine_ls_structure_factor_coef Fsqd
_refine_ls_weighting_details 'calc w=1/[\s^2^(Fo^2^)+(0.0912P)^2^+0.0299P] where P=(Fo^2^+2Fc^2^)/3'
_refine_ls_weighting_scheme calc
_refine_ls_wR_factor_gt 0.1234
_refine_ls_wR_factor_ref 0.1443
_reflns_number_gt 7762
_reflns_number_total 9113
_reflns_threshold_expression >2sigma(I)
_cod_data_source_file c3ob42167h.txt
_cod_data_source_block s3839na
_cod_depositor_comments
;
The following automatic conversions were performed:

'_symmetry_cell_setting' value 'Triclinic' changed to 'triclinic'
according to
/usr/data/users/saulius/automatic-downloads/current/RSC/lib/dictionaries/cif_core.dic
dictionary named 'cif_core.dic' version 2.4.2 from 2011-04-26.

Automatic conversion script
Id: cif_fix_values 2281 2013-09-26 08:29:07Z andrius 
;
_cod_original_cell_volume 2032.07(7)
_cod_original_sg_symbol_H-M P1
_cod_database_code 7153596

loop_
_symmetry_equiv_pos_as_xyz
'x, y, z'

loop_
_atom_site_label
_atom_site_type_symbol
_atom_site_fract_x
_atom_site_fract_y
_atom_site_fract_z
_atom_site_U_iso_or_equiv
_atom_site_adp_type
_atom_site_occupancy
_atom_site_symmetry_multiplicity
_atom_site_calc_flag
_atom_site_refinement_flags
C1 C 0.7708(5) 0.5893(4) 0.4823(3) 0.0311(10) Uani 1 1 d .
C2 C 0.6344(6) 0.5826(4) 0.5144(3) 0.0371(11) Uani 1 1 d .
H2 H 0.5926 0.6172 0.5660 0.045 Uiso 1 1 calc R
C3 C 0.5532(7) 0.5252(5) 0.4724(4) 0.0490(14) Uani 1 1 d .
H3 H 0.4570 0.5229 0.4939 0.059 Uiso 1 1 calc R
C4 C 0.6198(8) 0.4728(5) 0.3990(4) 0.0518(15) Uani 1 1 d .
H4 H 0.5698 0.4320 0.3706 0.062 Uiso 1 1 calc R
C5 C 0.7569(6) 0.4794(5) 0.3673(4) 0.0436(13) Uani 1 1 d .
H5 H 0.8005 0.4433 0.3168 0.052 Uiso 1 1 calc R
C6 C 0.8345(5) 0.5385(4) 0.4079(3) 0.0360(11) Uani 1 1 d .
H6 H 0.9290 0.5434 0.3847 0.043 Uiso 1 1 calc R
C7 C 0.8577(5) 0.6549(4) 0.5210(3) 0.0300(10) Uani 1 1 d .
H7A H 0.9589 0.6207 0.5211 0.036 Uiso 1 1 calc R
H7B H 0.8570 0.7117 0.4834 0.036 Uiso 1 1 calc R
C8 C 0.8369(4) 0.6192(3) 0.6700(3) 0.0228(8) Uani 1 1 d .
C9 C 0.8148(5) 0.5937(3) 0.8251(3) 0.0276(9) Uani 1 1 d .
H9 H 0.9212 0.5700 0.8245 0.033 Uiso 1 1 calc R
C10 C 0.7642(6) 0.6519(4) 0.9077(3) 0.0402(11) Uani 1 1 d .
H10A H 0.8246 0.6997 0.9132 0.060 Uiso 1 1 calc R
H10B H 0.7714 0.6093 0.9581 0.060 Uiso 1 1 calc R
H10C H 0.6637 0.6844 0.9055 0.060 Uiso 1 1 calc R
C11 C 0.7426(5) 0.5061(3) 0.8225(3) 0.0264(9) Uani 1 1 d .
C12 C 0.5453(5) 0.4382(3) 0.7695(3) 0.0260(9) Uani 1 1 d .
C13 C 0.4740(6) 0.4112(4) 0.8569(4) 0.0437(13) Uani 1 1 d .
H13A H 0.5467 0.3962 0.8987 0.066 Uiso 1 1 calc R
H13B H 0.4308 0.3551 0.8487 0.066 Uiso 1 1 calc R
H13C H 0.3989 0.4651 0.8792 0.066 Uiso 1 1 calc R
C14 C 0.4281(5) 0.4719(4) 0.7064(4) 0.0375(11) Uani 1 1 d .
H14A H 0.3585 0.5268 0.7324 0.056 Uiso 1 1 calc R
H14B H 0.3782 0.4194 0.6961 0.056 Uiso 1 1 calc R
H14C H 0.4734 0.4908 0.6510 0.056 Uiso 1 1 calc R
C15 C 0.6452(4) 0.3494(3) 0.7272(3) 0.0236(9) Uani 1 1 d .
C16 C 0.8722(5) 0.2862(3) 0.6354(3) 0.0230(9) Uani 1 1 d .
C17 C 0.8130(6) 0.2446(4) 0.5575(3) 0.0356(11) Uani 1 1 d .
H17A H 0.7250 0.2214 0.5777 0.053 Uiso 1 1 calc R
H17B H 0.8853 0.1912 0.5313 0.053 Uiso 1 1 calc R
H17C H 0.7909 0.2945 0.5140 0.053 Uiso 1 1 calc R
C18 C 1.0080(5) 0.3260(4) 0.6052(3) 0.0325(10) Uani 1 1 d .
H18A H 0.9827 0.3798 0.5659 0.049 Uiso 1 1 calc R
H18B H 1.0798 0.2754 0.5745 0.049 Uiso 1 1 calc R
H18C H 1.0480 0.3480 0.6561 0.049 Uiso 1 1 calc R
C19 C 0.9150(4) 0.2085(3) 0.7033(3) 0.0213(8) Uani 1 1 d .
C20 C 0.9665(5) 0.1726(3) 0.8549(3) 0.0247(9) Uani 1 1 d .
C21 C 0.9223(5) 0.2270(4) 0.9415(3) 0.0326(10) Uani 1 1 d .
H21A H 0.9669 0.2836 0.9414 0.049 Uiso 1 1 calc R
H21B H 0.9543 0.1851 0.9896 0.049 Uiso 1 1 calc R
H21C H 0.8172 0.2472 0.9491 0.049 Uiso 1 1 calc R
C22 C 1.1297(5) 0.1386(4) 0.8412(4) 0.0377(11) Uani 1 1 d .
H22A H 1.1555 0.1065 0.7842 0.056 Uiso 1 1 calc R
H22B H 1.1613 0.0938 0.8873 0.056 Uiso 1 1 calc R
H22C H 1.1769 0.1939 0.8432 0.056 Uiso 1 1 calc R
C23 C 0.8921(4) 0.0847(3) 0.8590(3) 0.0215(8) Uani 1 1 d .
C24 C 0.6713(4) 0.0231(3) 0.8415(3) 0.0226(9) Uani 1 1 d .
C25 C 0.6446(6) -0.0113(4) 0.9344(3) 0.0392(12) Uani 1 1 d .
H25A H 0.7368 -0.0302 0.9596 0.059 Uiso 1 1 calc R
H25B H 0.5969 -0.0665 0.9337 0.059 Uiso 1 1 calc R
H25C H 0.5830 0.0405 0.9696 0.059 Uiso 1 1 calc R
C26 C 0.5273(5) 0.0621(4) 0.8050(4) 0.0364(12) Uani 1 1 d .
H26A H 0.4682 0.1097 0.8457 0.055 Uiso 1 1 calc R
H26B H 0.4766 0.0094 0.7972 0.055 Uiso 1 1 calc R
H26C H 0.5447 0.0922 0.7486 0.055 Uiso 1 1 calc R
C27 C 0.7483(4) -0.0633(3) 0.7828(3) 0.0235(9) Uani 1 1 d .
C28 C 0.9198(5) -0.1169(3) 0.6557(3) 0.0256(9) Uani 1 1 d .
H28A H 0.9477 -0.0852 0.6011 0.031 Uiso 1 1 calc R
H28B H 0.8538 -0.1594 0.6414 0.031 Uiso 1 1 calc R
C29 C 1.0547(5) -0.1790(3) 0.6865(3) 0.0294(10) Uani 1 1 d .
C30 C 1.2128(5) -0.2121(4) 0.8065(3) 0.0328(11) Uani 1 1 d .
C31 C 1.1819(6) -0.3090(4) 0.8369(4) 0.0444(13) Uani 1 1 d .
H31A H 1.1054 -0.2992 0.8851 0.067 Uiso 1 1 calc R
H31B H 1.2695 -0.3481 0.8568 0.067 Uiso 1 1 calc R
H31C H 1.1511 -0.3418 0.7885 0.067 Uiso 1 1 calc R
C32 C 1.2362(6) -0.1528(4) 0.8850(4) 0.0433(12) Uani 1 1 d .
H32A H 1.2604 -0.0920 0.8647 0.065 Uiso 1 1 calc R
H32B H 1.3152 -0.1887 0.9157 0.065 Uiso 1 1 calc R
H32C H 1.1478 -0.1400 0.9248 0.065 Uiso 1 1 calc R
C33 C 1.3509(5) -0.2242(4) 0.7444(4) 0.0347(11) Uani 1 1 d .
C34 C 1.4832(6) -0.1479(5) 0.6386(4) 0.0448(13) Uani 1 1 d .
H34A H 1.5707 -0.1791 0.6643 0.067 Uiso 1 1 calc R
H34B H 1.4919 -0.0827 0.6213 0.067 Uiso 1 1 calc R
H34C H 1.4706 -0.1846 0.5872 0.067 Uiso 1 1 calc R
C35 C 0.3158(5) 0.0159(4) 0.4765(3) 0.0298(10) Uani 1 1 d .
C36 C 0.4630(6) 0.0067(4) 0.4489(4) 0.0414(13) Uani 1 1 d .
H36 H 0.5061 -0.0325 0.4001 0.050 Uiso 1 1 calc R
C37 C 0.5417(7) 0.0561(6) 0.4945(4) 0.063(2) Uani 1 1 d .
H37 H 0.6406 0.0523 0.4751 0.075 Uiso 1 1 calc R
C38 C 0.4867(8) 0.1104(6) 0.5661(4) 0.062(2) Uani 1 1 d .
H38 H 0.5466 0.1424 0.5964 0.074 Uiso 1 1 calc R
C39 C 0.3425(8) 0.1188(5) 0.5945(4) 0.0533(16) Uani 1 1 d .
H39 H 0.3017 0.1570 0.6443 0.064 Uiso 1 1 calc R
C40 C 0.2592(6) 0.0710(4) 0.5496(3) 0.0383(12) Uani 1 1 d .
H40 H 0.1602 0.0760 0.5692 0.046 Uiso 1 1 calc R
C41 C 0.2180(6) -0.0361(4) 0.4321(3) 0.0360(11) Uani 1 1 d .
H41A H 0.1991 -0.0906 0.4687 0.043 Uiso 1 1 calc R
H41B H 0.1247 0.0080 0.4273 0.043 Uiso 1 1 calc R
C42 C 0.2668(5) -0.0062(3) 0.2821(3) 0.0254(9) Uani 1 1 d .
C43 C 0.3359(5) 0.0110(3) 0.1275(3) 0.0318(9) Uani 1 1 d .
H43 H 0.4068 -0.0288 0.0838 0.038 Uiso 1 1 calc R
C44 C 0.1911(7) 0.0357(4) 0.0874(4) 0.0580(16) Uani 1 1 d .
H44A H 0.1630 -0.0235 0.0695 0.087 Uiso 1 1 calc R
H44B H 0.2008 0.0764 0.0364 0.087 Uiso 1 1 calc R
H44C H 0.1171 0.0699 0.1307 0.087 Uiso 1 1 calc R
C45 C 0.3915(5) 0.1035(3) 0.1433(3) 0.0295(10) Uani 1 1 d .
C46 C 0.5696(5) 0.1767(3) 0.2113(3) 0.0283(10) Uani 1 1 d .
C47 C 0.6715(6) 0.1472(4) 0.2817(4) 0.0414(12) Uani 1 1 d .
H47A H 0.6180 0.1262 0.3334 0.062 Uiso 1 1 calc R
H47B H 0.7132 0.2019 0.2973 0.062 Uiso 1 1 calc R
H47C H 0.7488 0.0944 0.2597 0.062 Uiso 1 1 calc R
C48 C 0.6512(6) 0.2046(4) 0.1275(4) 0.0418(13) Uani 1 1 d .
H48A H 0.7196 0.1483 0.1032 0.063 Uiso 1 1 calc R
H48B H 0.7036 0.2548 0.1408 0.063 Uiso 1 1 calc R
H48C H 0.5824 0.2284 0.0850 0.063 Uiso 1 1 calc R
C49 C 0.4558(5) 0.2644(3) 0.2468(3) 0.0252(9) Uani 1 1 d .
C50 C 0.2244(5) 0.3229(3) 0.3315(3) 0.0268(10) Uani 1 1 d .
C51 C 0.2720(7) 0.3699(4) 0.4087(3) 0.0432(13) Uani 1 1 d .
H51A H 0.3090 0.3206 0.4500 0.065 Uiso 1 1 calc R
H51B H 0.1898 0.4147 0.4375 0.065 Uiso 1 1 calc R
H51C H 0.3481 0.4047 0.3884 0.065 Uiso 1 1 calc R
C52 C 0.0919(5) 0.2785(4) 0.3612(3) 0.0329(11) Uani 1 1 d .
H52A H 0.0638 0.2460 0.3116 0.049 Uiso 1 1 calc R
H52B H 0.0117 0.3293 0.3834 0.049 Uiso 1 1 calc R
H52C H 0.1163 0.2322 0.4075 0.049 Uiso 1 1 calc R
C53 C 0.1755(4) 0.3987(3) 0.2624(3) 0.0261(10) Uani 1 1 d .
C54 C 0.1344(4) 0.4314(3) 0.1088(3) 0.0264(9) Uani 1 1 d .
C55 C 0.1898(6) 0.3788(4) 0.0230(3) 0.0340(11) Uani 1 1 d .
H55A H 0.2953 0.3676 0.0162 0.051 Uiso 1 1 calc R
H55B H 0.1516 0.4176 -0.0254 0.051 Uiso 1 1 calc R
H55C H 0.1581 0.3172 0.0230 0.051 Uiso 1 1 calc R
C56 C -0.0306(5) 0.4581(4) 0.1167(4) 0.0423(13) Uani 1 1 d .
H56A H -0.0706 0.3996 0.1164 0.063 Uiso 1 1 calc R
H56B H -0.0620 0.4982 0.0674 0.063 Uiso 1 1 calc R
H56C H -0.0647 0.4936 0.1714 0.063 Uiso 1 1 calc R
C57 C 0.1983(5) 0.5232(3) 0.1094(3) 0.0251(9) Uani 1 1 d .
C58 C 0.4131(5) 0.5906(3) 0.1302(3) 0.0255(9) Uani 1 1 d .
C59 C 0.5575(5) 0.5514(4) 0.1666(4) 0.0357(12) Uani 1 1 d .
H59A H 0.5400 0.5319 0.2272 0.054 Uiso 1 1 calc R
H59B H 0.6157 0.6013 0.1643 0.054 Uiso 1 1 calc R
H59C H 0.6089 0.4959 0.1315 0.054 Uiso 1 1 calc R
C60 C 0.4360(6) 0.6274(4) 0.0374(3) 0.0386(12) Uani 1 1 d .
H60A H 0.4947 0.5759 0.0003 0.058 Uiso 1 1 calc R
H60B H 0.4856 0.6816 0.0382 0.058 Uiso 1 1 calc R
H60C H 0.3425 0.6481 0.0142 0.058 Uiso 1 1 calc R
C61 C 0.3332(5) 0.6727(3) 0.1908(3) 0.0249(9) Uani 1 1 d .
C62 C 0.1671(4) 0.7229(3) 0.3188(3) 0.0261(9) Uani 1 1 d .
H62A H 0.2313 0.7676 0.3302 0.031 Uiso 1 1 calc R
H62B H 0.1467 0.6904 0.3743 0.031 Uiso 1 1 calc R
C63 C 0.0239(5) 0.7822(4) 0.2922(3) 0.0277(10) Uani 1 1 d .
C64 C -0.1392(5) 0.8152(4) 0.1747(3) 0.0306(10) Uani 1 1 d .
C65 C -0.1663(6) 0.7542(4) 0.0986(3) 0.0410(12) Uani 1 1 d .
H65A H -0.0865 0.7499 0.0527 0.061 Uiso 1 1 calc R
H65B H -0.2567 0.7840 0.0751 0.061 Uiso 1 1 calc R
H65C H -0.1731 0.6898 0.1192 0.061 Uiso 1 1 calc R
C66 C -0.1116(6) 0.9117(4) 0.1440(4) 0.0424(12) Uani 1 1 d .
H66A H -0.0946 0.9491 0.1940 0.064 Uiso 1 1 calc R
H66B H -0.1955 0.9462 0.1167 0.064 Uiso 1 1 calc R
H66C H -0.0266 0.9025 0.1014 0.064 Uiso 1 1 calc R
C67 C -0.2728(5) 0.8271(4) 0.2394(3) 0.0284(10) Uani 1 1 d .
C68 C -0.4113(5) 0.7497(4) 0.3412(4) 0.0394(12) Uani 1 1 d .
H68A H -0.4055 0.7926 0.3898 0.059 Uiso 1 1 calc R
H68B H -0.4153 0.6855 0.3636 0.059 Uiso 1 1 calc R
H68C H -0.4983 0.7743 0.3121 0.059 Uiso 1 1 calc R
N1 N 0.7891(4) 0.6556(3) 0.7507(2) 0.0254(7) Uani 1 1 d .
H1 H 0.7433 0.7154 0.7578 0.031 Uiso 1 1 calc R
N2 N 0.6224(4) 0.5171(3) 0.7801(2) 0.0271(8) Uani 1 1 d .
H2A H 0.5890 0.5733 0.7580 0.033 Uiso 1 1 calc R
N3 N 0.7631(4) 0.3649(3) 0.6772(2) 0.0245(8) Uani 1 1 d .
H3A H 0.7753 0.4242 0.6694 0.029 Uiso 1 1 calc R
N4 N 0.9156(4) 0.2371(3) 0.7853(2) 0.0227(7) Uani 1 1 d .
H4A H 0.8836 0.2981 0.7983 0.027 Uiso 1 1 calc R
N5 N 0.7544(4) 0.0999(3) 0.8385(2) 0.0217(7) Uani 1 1 d .
H5A H 0.7134 0.1577 0.8229 0.026 Uiso 1 1 calc R
N6 N 0.8413(4) -0.0440(3) 0.7163(2) 0.0236(7) Uani 1 1 d .
H6A H 0.8546 0.0153 0.7098 0.028 Uiso 1 1 calc R
N7 N 1.0912(4) -0.1583(3) 0.7641(3) 0.0307(9) Uani 1 1 d .
H7 H 1.0380 -0.1083 0.7923 0.037 Uiso 1 1 calc R
N8 N 0.3271(4) -0.0449(3) 0.2062(3) 0.0292(8) Uani 1 1 d .
H8 H 0.3631 -0.1067 0.2035 0.035 Uiso 1 1 calc R
N9 N 0.4996(4) 0.0963(3) 0.1939(3) 0.0272(8) Uani 1 1 d .
H9A H 0.5303 0.0407 0.2180 0.033 Uiso 1 1 calc R
N10 N 0.3389(4) 0.2468(3) 0.2928(2) 0.0249(8) Uani 1 1 d .
H10 H 0.3297 0.1868 0.3004 0.030 Uiso 1 1 calc R
N11 N 0.1830(4) 0.3670(3) 0.1801(2) 0.0247(8) Uani 1 1 d .
H11 H 0.2179 0.3060 0.1682 0.030 Uiso 1 1 calc R
N12 N 0.3354(4) 0.5110(3) 0.1305(2) 0.0229(8) Uani 1 1 d .
H12 H 0.3795 0.4535 0.1448 0.028 Uiso 1 1 calc R
N13 N 0.2439(4) 0.6513(3) 0.2561(2) 0.0235(7) Uani 1 1 d .
H13 H 0.2309 0.5918 0.2613 0.028 Uiso 1 1 calc R
N14 N -0.0117(4) 0.7614(3) 0.2150(3) 0.0280(8) Uani 1 1 d .
H14 H 0.0431 0.7129 0.1855 0.034 Uiso 1 1 calc R
O1 O 0.8041(3) 0.6865(2) 0.6081(2) 0.0282(7) Uani 1 1 d .
O2 O 0.8964(3) 0.5372(2) 0.6541(2) 0.0297(7) Uani 1 1 d .
O3 O 0.7960(4) 0.4318(2) 0.8573(2) 0.0334(7) Uani 1 1 d .
O4 O 0.6164(3) 0.2696(2) 0.7369(2) 0.0272(7) Uani 1 1 d .
O5 O 0.9564(3) 0.1240(2) 0.6793(2) 0.0296(7) Uani 1 1 d .
O6 O 0.9538(3) 0.0071(3) 0.8840(2) 0.0311(7) Uani 1 1 d .
O7 O 0.7206(4) -0.1424(2) 0.7952(2) 0.0324(7) Uani 1 1 d .
O8 O 1.4455(4) -0.2946(3) 0.7419(3) 0.0433(9) Uani 1 1 d .
O9 O 1.3597(3) -0.1439(3) 0.7020(2) 0.0341(8) Uani 1 1 d .
O10 O 0.2766(4) -0.0717(2) 0.3468(2) 0.0303(7) Uani 1 1 d .
O11 O 0.2118(3) 0.0781(2) 0.2952(2) 0.0318(7) Uani 1 1 d .
O12 O 0.3404(4) 0.1786(2) 0.1082(2) 0.0333(7) Uani 1 1 d .
O13 O 0.4806(4) 0.3464(2) 0.2358(2) 0.0295(7) Uani 1 1 d .
O14 O 0.1275(3) 0.4827(2) 0.2838(2) 0.0312(7) Uani 1 1 d .
O15 O 0.1292(4) 0.5997(3) 0.0873(2) 0.0315(7) Uani 1 1 d .
O16 O 0.3626(4) 0.7529(3) 0.1798(2) 0.0360(8) Uani 1 1 d .
O17 O -0.3661(4) 0.8992(3) 0.2454(3) 0.0379(8) Uani 1 1 d .
O18 O -0.2853(4) 0.7448(3) 0.2794(2) 0.0333(7) Uani 1 1 d .
S1 S 1.14904(12) -0.26448(10) 0.61958(9) 0.0415(3) Uani 1 1 d .
S2 S -0.06859(11) 0.86623(9) 0.36045(8) 0.0351(3) Uani 1 1 d .

loop_
_atom_site_aniso_label
_atom_site_aniso_U_11
_atom_site_aniso_U_22
_atom_site_aniso_U_33
_atom_site_aniso_U_23
_atom_site_aniso_U_13
_atom_site_aniso_U_12
C1 0.036(2) 0.026(3) 0.031(2) 0.0017(18) -0.0052(17) -0.004(2)
C2 0.037(2) 0.042(3) 0.033(2) -0.005(2) 0.0037(18) -0.013(2)
C3 0.050(3) 0.065(4) 0.041(3) 0.002(3) -0.003(2) -0.033(3)
C4 0.078(4) 0.047(3) 0.037(3) 0.000(2) -0.016(3) -0.025(3)
C5 0.041(3) 0.048(4) 0.043(3) -0.013(2) -0.008(2) -0.008(2)
C6 0.033(2) 0.034(3) 0.036(2) -0.003(2) 0.0010(18) 0.004(2)
C7 0.031(2) 0.031(3) 0.031(2) 0.0030(18) 0.0028(16) -0.0154(19)
C8 0.0263(18) 0.012(2) 0.031(2) 0.0001(16) -0.0015(15) -0.0063(16)
C9 0.035(2) 0.020(2) 0.028(2) 0.0009(16) -0.0071(16) -0.0050(17)
C10 0.058(3) 0.033(3) 0.032(2) -0.0015(18) -0.0007(19) -0.018(2)
C11 0.034(2) 0.018(2) 0.0255(19) -0.0015(16) -0.0011(15) -0.0004(17)
C12 0.0273(19) 0.016(2) 0.034(2) 0.0030(17) 0.0015(15) -0.0028(17)
C13 0.059(3) 0.024(3) 0.045(3) -0.004(2) 0.020(2) -0.014(2)
C14 0.029(2) 0.016(2) 0.067(3) 0.004(2) -0.005(2) 0.0002(18)
C15 0.0263(19) 0.015(2) 0.030(2) 0.0055(17) -0.0072(16) -0.0041(17)
C16 0.034(2) 0.012(2) 0.0208(19) 0.0000(16) 0.0027(16) -0.0008(17)
C17 0.049(3) 0.023(3) 0.035(2) -0.005(2) -0.005(2) -0.007(2)
C18 0.039(2) 0.018(3) 0.037(2) 0.0002(19) 0.0098(19) -0.004(2)
C19 0.0248(19) 0.009(2) 0.028(2) 0.0028(16) 0.0050(15) -0.0017(16)
C20 0.026(2) 0.017(2) 0.031(2) -0.0004(17) -0.0033(16) -0.0029(17)
C21 0.040(2) 0.028(3) 0.033(2) 0.0064(19) -0.0101(18) -0.012(2)
C22 0.027(2) 0.035(3) 0.050(3) 0.012(2) -0.0065(19) -0.004(2)
C23 0.0239(18) 0.013(2) 0.026(2) 0.0002(16) -0.0051(15) 0.0011(17)
C24 0.0220(19) 0.012(2) 0.032(2) 0.0016(17) 0.0037(15) -0.0025(16)
C25 0.055(3) 0.027(3) 0.035(3) 0.001(2) 0.014(2) -0.012(2)
C26 0.023(2) 0.026(3) 0.060(3) -0.005(2) 0.001(2) -0.006(2)
C27 0.0222(18) 0.016(2) 0.032(2) 0.0015(17) -0.0044(15) -0.0019(17)
C28 0.027(2) 0.016(2) 0.033(2) -0.0004(17) -0.0008(16) -0.0051(18)
C29 0.029(2) 0.019(2) 0.040(2) -0.0033(19) -0.0033(18) -0.0037(18)
C30 0.0223(19) 0.027(3) 0.047(3) 0.000(2) -0.0057(18) 0.0025(18)
C31 0.046(3) 0.020(3) 0.061(3) 0.003(2) -0.006(2) 0.009(2)
C32 0.040(3) 0.033(3) 0.053(3) -0.003(2) -0.018(2) 0.009(2)
C33 0.034(2) 0.020(3) 0.049(3) -0.003(2) -0.010(2) 0.001(2)
C34 0.035(3) 0.045(4) 0.053(3) 0.003(3) -0.003(2) -0.005(2)
C35 0.034(2) 0.023(3) 0.032(2) 0.0041(18) 0.0031(17) -0.0084(19)
C36 0.038(3) 0.043(3) 0.040(3) 0.000(2) 0.007(2) -0.007(2)
C37 0.050(3) 0.107(6) 0.045(3) 0.013(3) -0.008(2) -0.047(4)
C38 0.075(4) 0.092(5) 0.040(3) 0.009(3) -0.015(3) -0.063(4)
C39 0.081(4) 0.047(4) 0.036(3) -0.002(3) -0.006(3) -0.022(3)
C40 0.047(3) 0.034(3) 0.035(2) 0.000(2) 0.001(2) -0.011(2)
C41 0.041(2) 0.034(3) 0.034(2) -0.0037(19) 0.0075(18) -0.016(2)
C42 0.0293(19) 0.011(2) 0.035(2) 0.0013(16) -0.0014(16) -0.0028(17)
C43 0.039(2) 0.028(2) 0.031(2) 0.0029(17) -0.0031(17) -0.0130(19)
C44 0.082(4) 0.049(4) 0.055(3) 0.016(3) -0.033(3) -0.033(3)
C45 0.040(2) 0.013(2) 0.031(2) -0.0037(16) 0.0076(17) 0.0000(17)
C46 0.0262(19) 0.014(2) 0.042(2) 0.0009(18) 0.0052(16) -0.0016(17)
C47 0.037(2) 0.027(3) 0.058(3) -0.002(2) -0.009(2) 0.000(2)
C48 0.040(2) 0.029(3) 0.054(3) -0.004(2) 0.017(2) -0.011(2)
C49 0.028(2) 0.017(2) 0.031(2) -0.0013(17) 0.0016(16) -0.0070(18)
C50 0.026(2) 0.018(2) 0.034(2) 0.0001(18) 0.0065(16) -0.0043(18)
C51 0.055(3) 0.038(3) 0.034(3) -0.008(2) 0.002(2) -0.005(3)
C52 0.034(2) 0.017(3) 0.042(3) 0.0029(19) 0.0137(19) -0.0008(19)
C53 0.0224(19) 0.019(3) 0.036(2) 0.0007(18) 0.0054(16) -0.0070(17)
C54 0.0232(19) 0.022(3) 0.034(2) 0.0072(18) -0.0051(16) -0.0038(17)
C55 0.049(3) 0.026(3) 0.032(2) -0.0020(19) -0.0116(19) -0.016(2)
C56 0.029(2) 0.037(3) 0.064(3) 0.010(3) -0.010(2) -0.013(2)
C57 0.029(2) 0.017(3) 0.026(2) -0.0011(17) 0.0024(16) -0.0012(19)
C58 0.029(2) 0.015(2) 0.032(2) 0.0016(17) -0.0012(17) -0.0043(18)
C59 0.023(2) 0.018(3) 0.066(3) 0.001(2) -0.007(2) -0.0026(18)
C60 0.053(3) 0.026(3) 0.039(3) 0.000(2) 0.006(2) -0.018(2)
C61 0.025(2) 0.014(2) 0.037(2) 0.0018(17) -0.0068(16) -0.0057(17)
C62 0.0246(19) 0.021(3) 0.031(2) -0.0059(18) -0.0041(16) 0.0001(18)
C63 0.0217(19) 0.026(3) 0.036(2) 0.0007(19) -0.0004(16) -0.0080(18)
C64 0.034(2) 0.019(2) 0.036(2) -0.0027(18) -0.0069(18) 0.0051(18)
C65 0.040(3) 0.040(3) 0.039(3) -0.008(2) -0.013(2) 0.007(2)
C66 0.043(3) 0.036(3) 0.045(3) 0.007(2) 0.004(2) -0.003(2)
C67 0.024(2) 0.023(3) 0.039(2) -0.0012(19) -0.0091(17) -0.0042(19)
C68 0.027(2) 0.037(3) 0.053(3) 0.010(2) -0.003(2) -0.004(2)
N1 0.0370(18) 0.0112(19) 0.0278(17) -0.0006(13) -0.0024(14) -0.0042(14)
N2 0.0320(18) 0.015(2) 0.0335(19) 0.0035(14) 0.0021(14) -0.0044(15)
N3 0.0295(17) 0.014(2) 0.0300(18) 0.0029(15) 0.0007(14) -0.0050(15)
N4 0.0287(17) 0.0069(18) 0.0309(18) 0.0048(14) -0.0027(14) 0.0001(14)
N5 0.0259(16) 0.0093(19) 0.0285(18) 0.0022(14) 0.0000(13) -0.0013(14)
N6 0.0283(18) 0.0095(19) 0.0325(19) -0.0010(14) -0.0020(14) -0.0027(14)
N7 0.0332(19) 0.016(2) 0.040(2) -0.0054(16) -0.0054(16) 0.0039(16)
N8 0.0357(18) 0.019(2) 0.034(2) -0.0003(15) -0.0032(14) -0.0074(15)
N9 0.0296(17) 0.0142(19) 0.0373(19) 0.0036(14) 0.0015(14) -0.0051(14)
N10 0.0344(18) 0.0099(19) 0.0286(18) -0.0003(14) 0.0017(14) -0.0022(15)
N11 0.0272(17) 0.016(2) 0.0312(18) -0.0007(15) 0.0003(14) -0.0054(15)
N12 0.0214(16) 0.014(2) 0.0324(19) 0.0006(14) 0.0011(13) -0.0030(14)
N13 0.0225(16) 0.014(2) 0.0327(19) 0.0028(15) -0.0026(13) -0.0020(14)
N14 0.0197(16) 0.027(2) 0.035(2) -0.0045(16) -0.0022(14) -0.0008(15)
O1 0.0386(16) 0.0159(16) 0.0305(15) 0.0024(12) -0.0021(12) -0.0073(13)
O2 0.0324(15) 0.0155(17) 0.0393(17) -0.0018(12) 0.0012(12) -0.0017(12)
O3 0.0484(18) 0.0180(17) 0.0321(16) 0.0032(12) -0.0056(13) -0.0013(14)
O4 0.0249(14) 0.0166(17) 0.0412(17) 0.0041(13) -0.0049(12) -0.0059(12)
O5 0.0342(16) 0.0170(18) 0.0338(16) -0.0013(13) 0.0082(12) -0.0012(13)
O6 0.0338(16) 0.0216(19) 0.0363(17) 0.0024(14) -0.0076(13) 0.0009(14)
O7 0.0394(17) 0.0146(18) 0.0433(19) -0.0030(14) 0.0033(14) -0.0086(14)
O8 0.0219(15) 0.025(2) 0.079(3) 0.0028(17) -0.0091(15) 0.0084(13)
O9 0.0250(15) 0.0212(19) 0.055(2) 0.0019(15) -0.0080(13) 0.0011(13)
O10 0.0419(17) 0.0153(17) 0.0333(16) 0.0002(12) 0.0016(12) -0.0073(13)
O11 0.0325(15) 0.0162(18) 0.0454(18) -0.0028(13) 0.0059(13) -0.0058(13)
O12 0.0458(18) 0.0180(17) 0.0334(16) 0.0026(12) -0.0019(13) -0.0003(13)
O13 0.0353(16) 0.0144(17) 0.0392(17) 0.0011(13) -0.0011(12) -0.0068(13)
O14 0.0325(16) 0.0146(18) 0.0438(18) -0.0015(13) 0.0107(13) -0.0043(13)
O15 0.0370(17) 0.0183(19) 0.0382(17) 0.0002(14) -0.0107(13) 0.0007(14)
O16 0.049(2) 0.0154(19) 0.0437(19) -0.0002(14) 0.0002(15) -0.0092(15)
O17 0.0339(17) 0.024(2) 0.052(2) 0.0014(15) -0.0028(14) 0.0032(15)
O18 0.0318(16) 0.0216(18) 0.0451(19) 0.0030(14) -0.0063(13) -0.0007(13)
S1 0.0288(5) 0.0346(7) 0.0572(8) -0.0229(6) -0.0052(5) 0.0047(5)
S2 0.0297(5) 0.0310(7) 0.0418(6) -0.0130(5) -0.0015(4) 0.0007(5)

loop_
_atom_type_symbol
_atom_type_description
_atom_type_scat_dispersion_real
_atom_type_scat_dispersion_imag
_atom_type_scat_source
C C 0.0181 0.0091 'International Tables Vol C Tables 4.2.6.8 and 6.1.1.4'
H H 0.0000 0.0000 'International Tables Vol C Tables 4.2.6.8 and 6.1.1.4'
N N 0.0311 0.0180 'International Tables Vol C Tables 4.2.6.8 and 6.1.1.4'
O O 0.0492 0.0322 'International Tables Vol C Tables 4.2.6.8 and 6.1.1.4'
S S 0.3331 0.5567 'International Tables Vol C Tables 4.2.6.8 and 6.1.1.4'

loop_
_geom_angle_atom_site_label_1
_geom_angle_atom_site_label_2
_geom_angle_atom_site_label_3
_geom_angle
C2 C1 C6 120.1(5)
C2 C1 C7 123.6(5)
C6 C1 C7 116.2(4)
C1 C2 C3 121.7(5)
C1 C2 H2 119.2
C3 C2 H2 119.2
C4 C3 C2 117.6(5)
C4 C3 H3 121.2
C2 C3 H3 121.2
C5 C4 C3 120.5(5)
C5 C4 H4 119.8
C3 C4 H4 119.8
C4 C5 C6 121.3(5)
C4 C5 H5 119.3
C6 C5 H5 119.3
C1 C6 C5 118.7(5)
C1 C6 H6 120.6
C5 C6 H6 120.6
O1 C7 C1 113.4(3)
O1 C7 H7A 108.9
C1 C7 H7A 108.9
O1 C7 H7B 108.9
C1 C7 H7B 108.9
H7A C7 H7B 107.7
O2 C8 N1 125.1(4)
O2 C8 O1 124.0(4)
N1 C8 O1 110.8(4)
N1 C9 C10 108.9(4)
N1 C9 C11 112.6(3)
C10 C9 C11 111.1(4)
N1 C9 H9 108.0
C10 C9 H9 108.0
C11 C9 H9 108.0
C9 C10 H10A 109.5
C9 C10 H10B 109.5
H10A C10 H10B 109.5
C9 C10 H10C 109.5
H10A C10 H10C 109.5
H10B C10 H10C 109.5
O3 C11 N2 124.2(4)
O3 C11 C9 119.4(4)
N2 C11 C9 116.4(4)
N2 C12 C13 111.3(4)
N2 C12 C15 111.7(3)
C13 C12 C15 109.7(4)
N2 C12 C14 107.9(4)
C13 C12 C14 109.4(4)
C15 C12 C14 106.7(4)
C12 C13 H13A 109.5
C12 C13 H13B 109.5
H13A C13 H13B 109.5
C12 C13 H13C 109.5
H13A C13 H13C 109.5
H13B C13 H13C 109.5
C12 C14 H14A 109.5
C12 C14 H14B 109.5
H14A C14 H14B 109.5
C12 C14 H14C 109.5
H14A C14 H14C 109.5
H14B C14 H14C 109.5
O4 C15 N3 122.5(4)
O4 C15 C12 121.0(4)
N3 C15 C12 116.4(4)
N3 C16 C18 108.4(3)
N3 C16 C19 109.2(3)
C18 C16 C19 107.3(4)
N3 C16 C17 110.2(4)
C18 C16 C17 110.7(4)
C19 C16 C17 111.0(4)
C16 C17 H17A 109.5
C16 C17 H17B 109.5
H17A C17 H17B 109.5
C16 C17 H17C 109.5
H17A C17 H17C 109.5
H17B C17 H17C 109.5
C16 C18 H18A 109.5
C16 C18 H18B 109.5
H18A C18 H18B 109.5
C16 C18 H18C 109.5
H18A C18 H18C 109.5
H18B C18 H18C 109.5
O5 C19 N4 122.6(4)
O5 C19 C16 119.6(4)
N4 C19 C16 117.6(4)
N4 C20 C22 110.7(4)
N4 C20 C21 107.7(4)
C22 C20 C21 111.1(4)
N4 C20 C23 110.8(4)
C22 C20 C23 109.6(4)
C21 C20 C23 107.0(3)
C20 C21 H21A 109.5
C20 C21 H21B 109.5
H21A C21 H21B 109.5
C20 C21 H21C 109.5
H21A C21 H21C 109.5
H21B C21 H21C 109.5
C20 C22 H22A 109.5
C20 C22 H22B 109.5
H22A C22 H22B 109.5
C20 C22 H22C 109.5
H22A C22 H22C 109.5
H22B C22 H22C 109.5
O6 C23 N5 122.4(4)
O6 C23 C20 120.9(4)
N5 C23 C20 116.6(4)
N5 C24 C25 111.4(4)
N5 C24 C26 108.0(4)
C25 C24 C26 109.7(4)
N5 C24 C27 111.5(3)
C25 C24 C27 109.2(4)
C26 C24 C27 106.9(4)
C24 C25 H25A 109.5
C24 C25 H25B 109.5
H25A C25 H25B 109.5
C24 C25 H25C 109.5
H25A C25 H25C 109.5
H25B C25 H25C 109.5
C24 C26 H26A 109.5
C24 C26 H26B 109.5
H26A C26 H26B 109.5
C24 C26 H26C 109.5
H26A C26 H26C 109.5
H26B C26 H26C 109.5
O7 C27 N6 123.1(4)
O7 C27 C24 120.7(4)
N6 C27 C24 116.2(4)
N6 C28 C29 116.1(4)
N6 C28 H28A 108.3
C29 C28 H28A 108.3
N6 C28 H28B 108.3
C29 C28 H28B 108.3
H28A C28 H28B 107.4
N7 C29 C28 117.1(4)
N7 C29 S1 124.7(4)
C28 C29 S1 118.2(4)
N7 C30 C31 110.5(4)
N7 C30 C33 110.1(4)
C31 C30 C33 111.2(4)
N7 C30 C32 108.2(4)
C31 C30 C32 110.0(5)
C33 C30 C32 106.8(4)
C30 C31 H31A 109.5
C30 C31 H31B 109.5
H31A C31 H31B 109.5
C30 C31 H31C 109.5
H31A C31 H31C 109.5
H31B C31 H31C 109.5
C30 C32 H32A 109.5
C30 C32 H32B 109.5
H32A C32 H32B 109.5
C30 C32 H32C 109.5
H32A C32 H32C 109.5
H32B C32 H32C 109.5
O8 C33 O9 124.8(5)
O8 C33 C30 123.6(5)
O9 C33 C30 111.2(4)
O9 C34 H34A 109.5
O9 C34 H34B 109.5
H34A C34 H34B 109.5
O9 C34 H34C 109.5
H34A C34 H34C 109.5
H34B C34 H34C 109.5
C40 C35 C36 119.1(5)
C40 C35 C41 118.3(4)
C36 C35 C41 122.5(5)
C37 C36 C35 117.6(5)
C37 C36 H36 121.2
C35 C36 H36 121.2
C38 C37 C36 123.6(6)
C38 C37 H37 118.2
C36 C37 H37 118.2
C37 C38 C39 119.2(5)
C37 C38 H38 120.4
C39 C38 H38 120.4
C40 C39 C38 118.9(6)
C40 C39 H39 120.5
C38 C39 H39 120.5
C39 C40 C35 121.6(5)
C39 C40 H40 119.2
C35 C40 H40 119.2
O10 C41 C35 113.3(4)
O10 C41 H41A 108.9
C35 C41 H41A 108.9
O10 C41 H41B 108.9
C35 C41 H41B 108.9
H41A C41 H41B 107.7
O11 C42 N8 125.8(4)
O11 C42 O10 122.4(4)
N8 C42 O10 111.7(4)
N8 C43 C45 111.9(4)
N8 C43 C44 112.4(4)
C45 C43 C44 109.7(4)
N8 C43 H43 107.5
C45 C43 H43 107.5
C44 C43 H43 107.5
C43 C44 H44A 109.5
C43 C44 H44B 109.5
H44A C44 H44B 109.5
C43 C44 H44C 109.5
H44A C44 H44C 109.5
H44B C44 H44C 109.5
O12 C45 N9 122.8(4)
O12 C45 C43 120.6(4)
N9 C45 C43 116.5(4)
N9 C46 C47 108.6(4)
N9 C46 C48 110.2(4)
C47 C46 C48 111.0(4)
N9 C46 C49 110.3(3)
C47 C46 C49 107.5(4)
C48 C46 C49 109.3(4)
C46 C47 H47A 109.5
C46 C47 H47B 109.5
H47A C47 H47B 109.5
C46 C47 H47C 109.5
H47A C47 H47C 109.5
H47B C47 H47C 109.5
C46 C48 H48A 109.5
C46 C48 H48B 109.5
H48A C48 H48B 109.5
C46 C48 H48C 109.5
H48A C48 H48C 109.5
H48B C48 H48C 109.5
O13 C49 N10 123.1(4)
O13 C49 C46 119.6(4)
N10 C49 C46 117.2(4)
N10 C50 C51 111.5(4)
N10 C50 C52 108.3(4)
C51 C50 C52 109.7(4)
N10 C50 C53 110.5(3)
C51 C50 C53 110.3(4)
C52 C50 C53 106.4(4)
C50 C51 H51A 109.5
C50 C51 H51B 109.5
H51A C51 H51B 109.5
C50 C51 H51C 109.5
H51A C51 H51C 109.5
H51B C51 H51C 109.5
C50 C52 H52A 109.5
C50 C52 H52B 109.5
H52A C52 H52B 109.5
C50 C52 H52C 109.5
H52A C52 H52C 109.5
H52B C52 H52C 109.5
O14 C53 N11 122.7(5)
O14 C53 C50 120.7(4)
N11 C53 C50 116.6(4)
N11 C54 C55 107.7(4)
N11 C54 C56 110.1(4)
C55 C54 C56 110.3(4)
N11 C54 C57 111.3(4)
C55 C54 C57 107.6(4)
C56 C54 C57 109.8(4)
C54 C55 H55A 109.5
C54 C55 H55B 109.5
H55A C55 H55B 109.5
C54 C55 H55C 109.5
H55A C55 H55C 109.5
H55B C55 H55C 109.5
C54 C56 H56A 109.5
C54 C56 H56B 109.5
H56A C56 H56B 109.5
C54 C56 H56C 109.5
H56A C56 H56C 109.5
H56B C56 H56C 109.5
O15 C57 N12 123.8(4)
O15 C57 C54 120.6(4)
N12 C57 C54 115.5(4)
N12 C58 C60 110.2(4)
N12 C58 C59 106.6(4)
C60 C58 C59 111.1(4)
N12 C58 C61 111.7(3)
C60 C58 C61 110.1(4)
C59 C58 C61 107.2(4)
C58 C59 H59A 109.5
C58 C59 H59B 109.5
H59A C59 H59B 109.5
C58 C59 H59C 109.5
H59A C59 H59C 109.5
H59B C59 H59C 109.5
C58 C60 H60A 109.5
C58 C60 H60B 109.5
H60A C60 H60B 109.5
C58 C60 H60C 109.5
H60A C60 H60C 109.5
H60B C60 H60C 109.5
O16 C61 N13 123.9(4)
O16 C61 C58 118.4(4)
N13 C61 C58 117.5(4)
N13 C62 C63 115.9(4)
N13 C62 H62A 108.3
C63 C62 H62A 108.3
N13 C62 H62B 108.3
C63 C62 H62B 108.3
H62A C62 H62B 107.4
N14 C63 C62 115.6(4)
N14 C63 S2 126.0(4)
C62 C63 S2 118.5(3)
N14 C64 C66 110.1(4)
N14 C64 C67 110.4(4)
C66 C64 C67 110.7(4)
N14 C64 C65 107.4(4)
C66 C64 C65 111.3(4)
C67 C64 C65 106.8(4)
C64 C65 H65A 109.5
C64 C65 H65B 109.5
H65A C65 H65B 109.5
C64 C65 H65C 109.5
H65A C65 H65C 109.5
H65B C65 H65C 109.5
C64 C66 H66A 109.5
C64 C66 H66B 109.5
H66A C66 H66B 109.5
C64 C66 H66C 109.5
H66A C66 H66C 109.5
H66B C66 H66C 109.5
O17 C67 O18 123.9(4)
O17 C67 C64 123.6(4)
O18 C67 C64 111.9(4)
O18 C68 H68A 109.5
O18 C68 H68B 109.5
H68A C68 H68B 109.5
O18 C68 H68C 109.5
H68A C68 H68C 109.5
H68B C68 H68C 109.5
C8 N1 C9 118.5(4)
C8 N1 H1 120.7
C9 N1 H1 120.7
C11 N2 C12 122.3(4)
C11 N2 H2A 118.9
C12 N2 H2A 118.9
C15 N3 C16 122.6(4)
C15 N3 H3A 118.7
C16 N3 H3A 118.7
C19 N4 C20 123.5(4)
C19 N4 H4A 118.2
C20 N4 H4A 118.2
C23 N5 C24 121.9(4)
C23 N5 H5A 119.1
C24 N5 H5A 119.1
C27 N6 C28 122.5(4)
C27 N6 H6A 118.8
C28 N6 H6A 118.8
C29 N7 C30 125.2(4)
C29 N7 H7 117.4
C30 N7 H7 117.4
C42 N8 C43 122.4(4)
C42 N8 H8 118.8
C43 N8 H8 118.8
C45 N9 C46 123.1(4)
C45 N9 H9A 118.5
C46 N9 H9A 118.5
C49 N10 C50 122.7(4)
C49 N10 H10 118.6
C50 N10 H10 118.6
C53 N11 C54 121.8(4)
C53 N11 H11 119.1
C54 N11 H11 119.1
C57 N12 C58 122.0(4)
C57 N12 H12 119.0
C58 N12 H12 119.0
C61 N13 C62 121.9(4)
C61 N13 H13 119.1
C62 N13 H13 119.1
C63 N14 C64 123.7(4)
C63 N14 H14 118.1
C64 N14 H14 118.1
C8 O1 C7 114.3(4)
C33 O9 C34 116.2(4)
C42 O10 C41 115.9(4)
C67 O18 C68 115.3(4)

loop_
_geom_bond_atom_site_label_1
_geom_bond_atom_site_label_2
_geom_bond_distance
C1 C2 1.364(7)
C1 C6 1.383(7)
C1 C7 1.519(7)
C2 C3 1.421(8)
C2 H2 0.9500
C3 C4 1.389(9)
C3 H3 0.9500
C4 C5 1.369(9)
C4 H4 0.9500
C5 C6 1.405(8)
C5 H5 0.9500
C6 H6 0.9500
C7 O1 1.433(6)
C7 H7A 0.9900
C7 H7B 0.9900
C8 O2 1.210(6)
C8 N1 1.352(6)
C8 O1 1.359(5)
C9 N1 1.451(6)
C9 C10 1.510(6)
C9 C11 1.537(6)
C9 H9 1.0000
C10 H10A 0.9800
C10 H10B 0.9800
C10 H10C 0.9800
C11 O3 1.223(6)
C11 N2 1.349(6)
C12 N2 1.472(5)
C12 C13 1.530(6)
C12 C15 1.533(6)
C12 C14 1.549(7)
C13 H13A 0.9800
C13 H13B 0.9800
C13 H13C 0.9800
C14 H14A 0.9800
C14 H14B 0.9800
C14 H14C 0.9800
C15 O4 1.224(6)
C15 N3 1.352(5)
C16 N3 1.476(6)
C16 C18 1.539(6)
C16 C19 1.539(6)
C16 C17 1.539(6)
C17 H17A 0.9800
C17 H17B 0.9800
C17 H17C 0.9800
C18 H18A 0.9800
C18 H18B 0.9800
C18 H18C 0.9800
C19 O5 1.238(6)
C19 N4 1.330(6)
C20 N4 1.462(6)
C20 C22 1.526(6)
C20 C21 1.529(7)
C20 C23 1.549(6)
C21 H21A 0.9800
C21 H21B 0.9800
C21 H21C 0.9800
C22 H22A 0.9800
C22 H22B 0.9800
C22 H22C 0.9800
C23 O6 1.223(6)
C23 N5 1.350(6)
C24 N5 1.465(5)
C24 C25 1.523(6)
C24 C26 1.530(7)
C24 C27 1.551(6)
C25 H25A 0.9800
C25 H25B 0.9800
C25 H25C 0.9800
C26 H26A 0.9800
C26 H26B 0.9800
C26 H26C 0.9800
C27 O7 1.215(5)
C27 N6 1.351(6)
C28 N6 1.445(6)
C28 C29 1.521(6)
C28 H28A 0.9900
C28 H28B 0.9900
C29 N7 1.325(7)
C29 S1 1.663(5)
C30 N7 1.461(6)
C30 C31 1.526(7)
C30 C33 1.532(7)
C30 C32 1.535(8)
C31 H31A 0.9800
C31 H31B 0.9800
C31 H31C 0.9800
C32 H32A 0.9800
C32 H32B 0.9800
C32 H32C 0.9800
C33 O8 1.207(7)
C33 O9 1.324(6)
C34 O9 1.448(6)
C34 H34A 0.9800
C34 H34B 0.9800
C34 H34C 0.9800
C35 C40 1.380(7)
C35 C36 1.405(7)
C35 C41 1.506(7)
C36 C37 1.362(9)
C36 H36 0.9500
C37 C38 1.353(10)
C37 H37 0.9500
C38 C39 1.382(10)
C38 H38 0.9500
C39 C40 1.373(9)
C39 H39 0.9500
C40 H40 0.9500
C41 O10 1.433(6)
C41 H41A 0.9900
C41 H41B 0.9900
C42 O11 1.220(6)
C42 N8 1.327(6)
C42 O10 1.356(5)
C43 N8 1.449(6)
C43 C45 1.538(6)
C43 C44 1.538(7)
C43 H43 1.0000
C44 H44A 0.9800
C44 H44B 0.9800
C44 H44C 0.9800
C45 O12 1.229(6)
C45 N9 1.333(7)
C46 N9 1.469(6)
C46 C47 1.523(7)
C46 C48 1.532(6)
C46 C49 1.549(6)
C47 H47A 0.9800
C47 H47B 0.9800
C47 H47C 0.9800
C48 H48A 0.9800
C48 H48B 0.9800
C48 H48C 0.9800
C49 O13 1.242(6)
C49 N10 1.326(5)
C50 N10 1.463(6)
C50 C51 1.513(7)
C50 C52 1.546(6)
C50 C53 1.547(7)
C51 H51A 0.9800
C51 H51B 0.9800
C51 H51C 0.9800
C52 H52A 0.9800
C52 H52B 0.9800
C52 H52C 0.9800
C53 O14 1.229(6)
C53 N11 1.339(6)
C54 N11 1.474(6)
C54 C55 1.522(7)
C54 C56 1.533(6)
C54 C57 1.544(6)
C55 H55A 0.9800
C55 H55B 0.9800
C55 H55C 0.9800
C56 H56A 0.9800
C56 H56B 0.9800
C56 H56C 0.9800
C57 O15 1.221(6)
C57 N12 1.350(6)
C58 N12 1.467(5)
C58 C60 1.529(7)
C58 C59 1.532(7)
C58 C61 1.534(6)
C59 H59A 0.9800
C59 H59B 0.9800
C59 H59C 0.9800
C60 H60A 0.9800
C60 H60B 0.9800
C60 H60C 0.9800
C61 O16 1.232(6)
C61 N13 1.327(6)
C62 N13 1.448(6)
C62 C63 1.543(6)
C62 H62A 0.9900
C62 H62B 0.9900
C63 N14 1.318(6)
C63 S2 1.656(5)
C64 N14 1.487(6)
C64 C66 1.512(7)
C64 C67 1.522(6)
C64 C65 1.533(7)
C65 H65A 0.9800
C65 H65B 0.9800
C65 H65C 0.9800
C66 H66A 0.9800
C66 H66B 0.9800
C66 H66C 0.9800
C67 O17 1.215(6)
C67 O18 1.340(6)
C68 O18 1.449(6)
C68 H68A 0.9800
C68 H68B 0.9800
C68 H68C 0.9800
N1 H1 0.8800
N2 H2A 0.8800
N3 H3A 0.8800
N4 H4A 0.8800
N5 H5A 0.8800
N6 H6A 0.8800
N7 H7 0.8800
N8 H8 0.8800
N9 H9A 0.8800
N10 H10 0.8800
N11 H11 0.8800
N12 H12 0.8800
N13 H13 0.8800
N14 H14 0.8800

loop_
_geom_hbond_atom_site_label_D
_geom_hbond_atom_site_label_H
_geom_hbond_atom_site_label_A
_geom_hbond_distance_DH
_geom_hbond_distance_HA
_geom_hbond_distance_DA
_geom_hbond_angle_DHA
_geom_hbond_site_symmetry_A
N14 H14 N13 0.88 2.30 2.746(6) 111.1 .
N14 H14 O15 0.88 2.20 3.053(5) 163.4 .
N13 H13 O14 0.88 2.00 2.843(5) 158.9 .
N12 H12 O13 0.88 2.20 3.020(5) 154.1 .
N11 H11 O12 0.88 2.12 2.969(5) 161.8 .
N10 H10 O11 0.88 2.08 2.886(5) 151.2 .
N9 H9A O17 0.88 2.12 2.981(6) 165.7 1_645
N8 H8 O16 0.88 2.03 2.859(5) 155.7 1_545
N7 H7 N6 0.88 2.33 2.762(6) 110.4 .
N7 H7 O6 0.88 2.15 3.011(5) 164.6 .
N6 H6A O5 0.88 2.01 2.848(5) 159.1 .
N5 H5A O4 0.88 2.18 3.015(5) 157.6 .
N4 H4A O3 0.88 2.10 2.963(5) 167.2 .
N3 H3A O2 0.88 2.15 2.974(5) 155.7 .
N2 H2A O8 0.88 2.12 2.959(5) 158.3 1_465
N1 H1 O7 0.88 2.07 2.892(5) 155.0 1_565

loop_
_geom_torsion_atom_site_label_1
_geom_torsion_atom_site_label_2
_geom_torsion_atom_site_label_3
_geom_torsion_atom_site_label_4
_geom_torsion
C6 C1 C2 C3 -0.9(9)
C7 C1 C2 C3 175.5(6)
C1 C2 C3 C4 2.4(10)
C2 C3 C4 C5 -2.1(10)
C3 C4 C5 C6 0.4(10)
C2 C1 C6 C5 -0.9(8)
C7 C1 C6 C5 -177.6(5)
C4 C5 C6 C1 1.2(9)
C2 C1 C7 O1 18.2(7)
C6 C1 C7 O1 -165.2(5)
N1 C9 C11 O3 151.3(4)
C10 C9 C11 O3 -86.2(5)
N1 C9 C11 N2 -28.1(5)
C10 C9 C11 N2 94.4(5)
N2 C12 C15 O4 157.3(4)
C13 C12 C15 O4 33.3(6)
C14 C12 C15 O4 -85.0(5)
N2 C12 C15 N3 -24.6(5)
C13 C12 C15 N3 -148.6(4)
C14 C12 C15 N3 93.0(4)
N3 C16 C19 O5 151.4(4)
C18 C16 C19 O5 -91.4(5)
C17 C16 C19 O5 29.6(5)
N3 C16 C19 N4 -33.4(5)
C18 C16 C19 N4 83.8(4)
C17 C16 C19 N4 -155.2(4)
N4 C20 C23 O6 149.9(4)
C22 C20 C23 O6 27.6(6)
C21 C20 C23 O6 -92.9(5)
N4 C20 C23 N5 -33.8(5)
C22 C20 C23 N5 -156.1(4)
C21 C20 C23 N5 83.4(5)
N5 C24 C27 O7 158.5(4)
C25 C24 C27 O7 35.0(6)
C26 C24 C27 O7 -83.7(5)
N5 C24 C27 N6 -24.1(5)
C25 C24 C27 N6 -147.6(4)
C26 C24 C27 N6 93.7(4)
N6 C28 C29 N7 -2.6(6)
N6 C28 C29 S1 179.8(3)
N7 C30 C33 O8 -145.0(5)
C31 C30 C33 O8 -22.3(8)
C32 C30 C33 O8 97.7(6)
N7 C30 C33 O9 42.2(6)
C31 C30 C33 O9 165.0(4)
C32 C30 C33 O9 -75.0(5)
C40 C35 C36 C37 -2.3(9)
C41 C35 C36 C37 -179.2(6)
C35 C36 C37 C38 2.2(11)
C36 C37 C38 C39 -1.4(12)
C37 C38 C39 C40 0.6(11)
C38 C39 C40 C35 -0.7(10)
C36 C35 C40 C39 1.6(9)
C41 C35 C40 C39 178.6(5)
C40 C35 C41 O10 165.9(5)
C36 C35 C41 O10 -17.1(7)
N8 C43 C45 O12 -141.1(4)
C44 C43 C45 O12 -15.7(6)
N8 C43 C45 N9 41.0(5)
C44 C43 C45 N9 166.5(4)
N9 C46 C49 O13 -153.7(4)
C47 C46 C49 O13 88.1(5)
C48 C46 C49 O13 -32.5(6)
N9 C46 C49 N10 30.4(6)
C47 C46 C49 N10 -87.8(5)
C48 C46 C49 N10 151.7(4)
N10 C50 C53 O14 -150.9(4)
C51 C50 C53 O14 -27.3(5)
C52 C50 C53 O14 91.7(5)
N10 C50 C53 N11 31.7(5)
C51 C50 C53 N11 155.4(4)
C52 C50 C53 N11 -85.7(4)
N11 C54 C57 O15 -146.2(4)
C55 C54 C57 O15 96.1(5)
C56 C54 C57 O15 -24.0(6)
N11 C54 C57 N12 37.7(5)
C55 C54 C57 N12 -80.1(5)
C56 C54 C57 N12 159.9(4)
N12 C58 C61 O16 -160.4(4)
C60 C58 C61 O16 -37.7(6)
C59 C58 C61 O16 83.2(5)
N12 C58 C61 N13 24.3(6)
C60 C58 C61 N13 147.0(4)
C59 C58 C61 N13 -92.1(5)
N13 C62 C63 N14 -0.6(6)
N13 C62 C63 S2 -179.3(3)
N14 C64 C67 O17 142.3(5)
C66 C64 C67 O17 20.1(7)
C65 C64 C67 O17 -101.2(6)
N14 C64 C67 O18 -46.6(5)
C66 C64 C67 O18 -168.8(4)
C65 C64 C67 O18 69.9(5)
O2 C8 N1 C9 2.5(6)
O1 C8 N1 C9 -179.9(3)
C10 C9 N1 C8 175.0(4)
C11 C9 N1 C8 -61.3(5)
O3 C11 N2 C12 -1.8(7)
C9 C11 N2 C12 177.6(4)
C13 C12 N2 C11 68.4(5)
C15 C12 N2 C11 -54.6(5)
C14 C12 N2 C11 -171.6(4)
O4 C15 N3 C16 -4.5(7)
C12 C15 N3 C16 177.4(4)
C18 C16 N3 C15 -165.1(4)
C19 C16 N3 C15 -48.5(5)
C17 C16 N3 C15 73.7(5)
O5 C19 N4 C20 0.9(6)
C16 C19 N4 C20 -174.1(4)
C22 C20 N4 C19 69.6(5)
C21 C20 N4 C19 -168.8(4)
C23 C20 N4 C19 -52.1(5)
O6 C23 N5 C24 -2.5(6)
C20 C23 N5 C24 -178.8(3)
C25 C24 N5 C23 65.7(5)
C26 C24 N5 C23 -173.8(4)
C27 C24 N5 C23 -56.6(5)
O7 C27 N6 C28 -2.0(7)
C24 C27 N6 C28 -179.4(4)
C29 C28 N6 C27 -81.2(5)
C28 C29 N7 C30 177.1(4)
S1 C29 N7 C30 -5.5(7)
C31 C30 N7 C29 -71.5(6)
C33 C30 N7 C29 51.7(6)
C32 C30 N7 C29 168.1(4)
O11 C42 N8 C43 0.6(7)
O10 C42 N8 C43 -177.5(4)
C45 C43 N8 C42 47.5(6)
C44 C43 N8 C42 -76.4(6)
O12 C45 N9 C46 -1.2(7)
C43 C45 N9 C46 176.6(4)
C47 C46 N9 C45 171.6(4)
C48 C46 N9 C45 -66.7(5)
C49 C46 N9 C45 54.1(6)
O13 C49 N10 C50 3.0(7)
C46 C49 N10 C50 178.7(4)
C51 C50 N10 C49 -72.1(6)
C52 C50 N10 C49 167.1(4)
C53 C50 N10 C49 50.9(6)
O14 C53 N11 C54 0.4(6)
C50 C53 N11 C54 177.7(3)
C55 C54 N11 C53 166.9(4)
C56 C54 N11 C53 -72.8(5)
C57 C54 N11 C53 49.2(5)
O15 C57 N12 C58 1.3(7)
C54 C57 N12 C58 177.3(4)
C60 C58 N12 C57 -65.3(5)
C59 C58 N12 C57 174.1(4)
C61 C58 N12 C57 57.3(5)
O16 C61 N13 C62 2.8(7)
C58 C61 N13 C62 177.8(4)
C63 C62 N13 C61 85.2(5)
C62 C63 N14 C64 -175.1(4)
S2 C63 N14 C64 3.5(6)
C66 C64 N14 C63 73.5(5)
C67 C64 N14 C63 -49.0(6)
C65 C64 N14 C63 -165.1(4)
O2 C8 O1 C7 -5.4(6)
N1 C8 O1 C7 177.0(3)
C1 C7 O1 C8 76.3(5)
O8 C33 O9 C34 9.8(8)
C30 C33 O9 C34 -177.5(4)
O11 C42 O10 C41 0.1(6)
N8 C42 O10 C41 178.3(4)
C35 C41 O10 C42 -78.5(6)
O17 C67 O18 C68 -8.0(7)
C64 C67 O18 C68 -179.1(4)
